data_9010165
loop_
_publ_author_name
'Zanazzi, P. F.'
'Montagnoli, M.'
'Nazzareni, S.'
'Comodi, P.'

_publ_section_title 'Structural effects of pressure on monoclinic chlorite: a single-crystal study'
_journal_name_full 'American Mineralogist'
_journal_page_first 655
_journal_page_last 661
_journal_paper_doi 10.2138/am.2007.2341
_journal_volume 92
_journal_year 2007
_chemical_compound_source 'Alpe Raguzzolo, Val Malenco, Italy'
_chemical_formula_sum 'Al0.865 Fe0.255 H4 Mg2.292 O9 Si1.588'
_chemical_name_mineral Chlorite
_space_group_IT_number 12
_symmetry_space_group_name_Hall '-C 2y'
_symmetry_space_group_name_H-M 'C 1 2/m 1'
_cell_angle_alpha 90
_cell_angle_beta 96.9
_cell_angle_gamma 90
_cell_formula_units_Z 4
_cell_length_a 5.304
_cell_length_b 9.190
_cell_length_c 14.20
_cell_volume 687.148
_database_code_amcsd 0004286
_diffrn_ambient_pressure 1.52e+06
_exptl_crystal_density_diffrn 2.764
_cod_original_formula_sum 'Mg2.292 Fe.255 Al.865 Si1.588 O9 H4'
_cod_database_code 9010165

loop_
_space_group_symop_operation_xyz
x,y,z
1/2+x,1/2+y,z
x,-y,z
1/2+x,1/2-y,z
-x,y,-z
1/2-x,1/2+y,-z
-x,-y,-z
1/2-x,1/2-y,-z

loop_
_atom_site_label
_atom_site_fract_x
_atom_site_fract_y
_atom_site_fract_z
_atom_site_occupancy
_atom_site_U_iso_or_equiv
_atom_site_type_symbol
_atom_site_attached_hydrogens
MgM1 0.00000 0.00000 0.00000 0.76400 0.00800 Mg 0
FeM1 0.00000 0.00000 0.00000 0.08500 0.00800 Fe 0
AlM1 0.00000 0.00000 0.00000 0.15100 0.00800 Al 0
MgM2 0.00000 0.33280 0.00000 0.76400 0.00700 Mg 0
FeM2 0.00000 0.33280 0.00000 0.08500 0.00700 Fe 0
AlM2 0.00000 0.33280 0.00000 0.15100 0.00700 Al 0
MgM3 0.00000 0.16770 0.50000 0.76400 0.00400 Mg 0
FeM3 0.00000 0.16770 0.50000 0.08500 0.00400 Fe 0
AlM3 0.00000 0.16770 0.50000 0.15100 0.00400 Al 0
MgM4 0.00000 0.50000 0.50000 0.76400 0.00500 Mg 0
FeM4 0.00000 0.50000 0.50000 0.08500 0.00500 Fe 0
AlM4 0.00000 0.50000 0.50000 0.15100 0.00500 Al 0
SiT 0.22860 0.16640 0.19090 0.79400 0.00500 Si 0
AlT 0.22860 0.16640 0.19090 0.20600 0.00500 Al 0
O1 0.19000 0.16710 0.07200 1.00000 0.01100 O 0
O2 0.20700 0.00000 0.23400 1.00000 0.02000 O 0
O3 0.50900 0.23270 0.23300 1.00000 0.01700 O 0
O-H1 0.18900 0.50000 0.07200 1.00000 0.00800 O 1
O-H2 0.15100 0.00000 0.42500 1.00000 0.01200 O 1
O-H3 0.14100 0.33640 0.42500 1.00000 0.01300 O 1

loop_
_cod_changelog_entry_id
_cod_changelog_entry_author
_cod_changelog_entry_date
_cod_changelog_entry_text
1
;cod-tools version 3.8.0
Id: cif_guess_AMCSD_atom_types 9574 2023-05-10 09:00:05Z saulius
;
2023-05-10T18:52:26+03:00
;Derived atom types and hydrogen counts
from atom names that follow the AMCSD naming convention
(Wat == water, O-H == hydroxyl).
;

loop_
_cod_related_entry_id
_cod_related_entry_database
_cod_related_entry_code
1 AMCSD 0004286
